data_7053991
loop_
_publ_author_name
'Sharma, Raj Pal'
'Saini, Anju'
'Monga, Divyakshi'
'Venugopalan, Paloth'
'Jezierska, Julia'
'Ozarowski, Andrew'
'Ferretti, Valeria'

_publ_section_title
;
 Influence of nitrogen donor ligands on the coordination modes of
 copper(ii) 2-nitrobenzoate complexes: structures, DFT calculations and
 magnetic properties
;
_journal_issue 1
_journal_name_full 'New Journal of Chemistry'
_journal_page_first 437
_journal_paper_doi 10.1039/c3nj00736g
_journal_volume 38
_journal_year 2014
_chemical_formula_moiety 'C26 H26 Cu N4 O10'
_chemical_formula_sum 'C26 H26 Cu N4 O10'
_chemical_formula_weight 618.05
_chemical_name_systematic
;
 ?
;
_space_group_IT_number 14
_symmetry_cell_setting monoclinic
_symmetry_space_group_name_Hall '-P 2ybc'
_symmetry_space_group_name_H-M 'P 1 21/c 1'
_atom_sites_solution_hydrogens geom
_atom_sites_solution_primary direct
_atom_sites_solution_secondary difmap
_audit_creation_method SHELXL-97
_cell_angle_alpha 90.00
_cell_angle_beta 105.1790(11)
_cell_angle_gamma 90.00
_cell_formula_units_Z 2
_cell_length_a 8.0020(2)
_cell_length_b 12.2397(3)
_cell_length_c 14.5180(3)
_cell_measurement_reflns_used 16455
_cell_measurement_temperature 295
_cell_measurement_theta_max 30.0
_cell_measurement_theta_min 3.0
_cell_volume 1372.32(6)
_computing_cell_refinement 'DENZO-SMN (Otwinowski & Minor, 1997)'
_computing_data_collection 'Kappa CCD server software (Nonius, 1997)'
_computing_data_reduction 'DENZO-SMN (Otwinowski & Minor, 1997)'
_computing_molecular_graphics 'ORTEPIII (Burnett & Johnson, 1996)'
_computing_publication_material
;
 SHELXL-97 (Sheldrick, 1997); WINGX (Farrugia, 1999)
;
_computing_structure_refinement 'SHELXL-97 (Sheldrick, 1997)'
_computing_structure_solution 'SIR97 (Altomare et al.,1999)'
_diffrn_ambient_temperature 295
_diffrn_measured_fraction_theta_full 0.992
_diffrn_measured_fraction_theta_max 0.992
_diffrn_measurement_device_type 'Nonius Kappa CCD'
_diffrn_measurement_method '\f scans and \w scans'
_diffrn_radiation_monochromator graphite
_diffrn_radiation_source 'fine-focus sealed tube'
_diffrn_radiation_type MoK\a
_diffrn_radiation_wavelength 0.71073
_diffrn_reflns_av_R_equivalents 0.0386
_diffrn_reflns_av_sigmaI/netI 0.0299
_diffrn_reflns_limit_h_max 10
_diffrn_reflns_limit_h_min -10
_diffrn_reflns_limit_k_max 16
_diffrn_reflns_limit_k_min -15
_diffrn_reflns_limit_l_max 19
_diffrn_reflns_limit_l_min -19
_diffrn_reflns_number 16455
_diffrn_reflns_theta_full 28.00
_diffrn_reflns_theta_max 28.00
_diffrn_reflns_theta_min 5.20
_exptl_absorpt_coefficient_mu 0.860
_exptl_absorpt_correction_T_max 0.886
_exptl_absorpt_correction_T_min 0.801
_exptl_absorpt_correction_type multi-scan
_exptl_absorpt_process_details
;
multi-scan from symmetry-related measurements 
 Sortav (Blessing 1995)
;
_exptl_crystal_colour blue
_exptl_crystal_density_diffrn 1.496
_exptl_crystal_density_method 'not measured'
_exptl_crystal_description prismatic
_exptl_crystal_F_000 638
_exptl_crystal_size_max 0.26
_exptl_crystal_size_mid 0.20
_exptl_crystal_size_min 0.18
_refine_diff_density_max 0.322
_refine_diff_density_min -0.615
_refine_diff_density_rms 0.051
_refine_ls_extinction_coef 0.029(5)
_refine_ls_extinction_expression Fc^*^=kFc[1+0.001xFc^2^\l^3^/sin(2\q)]^-1/4^
_refine_ls_extinction_method SHELXL
_refine_ls_goodness_of_fit_ref 1.016
_refine_ls_hydrogen_treatment mixed
_refine_ls_matrix_type full
_refine_ls_number_parameters 196
_refine_ls_number_reflns 3294
_refine_ls_number_restraints 0
_refine_ls_restrained_S_all 1.016
_refine_ls_R_factor_all 0.0599
_refine_ls_R_factor_gt 0.0430
_refine_ls_shift/su_max 0.001
_refine_ls_shift/su_mean 0.000
_refine_ls_structure_factor_coef Fsqd
_refine_ls_weighting_details 'calc w=1/[\s^2^(Fo^2^)+(0.0789P)^2^+0.3938P] where P=(Fo^2^+2Fc^2^)/3'
_refine_ls_weighting_scheme calc
_refine_ls_wR_factor_gt 0.1217
_refine_ls_wR_factor_ref 0.1358
_reflns_number_gt 2519
_reflns_number_total 3294
_reflns_threshold_expression I>2sigma(I)
_cod_data_source_file c3nj00736g.txt
_cod_data_source_block comp2
_cod_original_sg_symbol_H-M 'P 21/c'
_cod_database_code 7053991

loop_
_symmetry_equiv_pos_as_xyz
'x, y, z'
'-x, y+1/2, -z+1/2'
'-x, -y, -z'
'x, -y-1/2, z-1/2'

loop_
_atom_site_label
_atom_site_type_symbol
_atom_site_fract_x
_atom_site_fract_y
_atom_site_fract_z
_atom_site_U_iso_or_equiv
_atom_site_adp_type
_atom_site_occupancy
_atom_site_symmetry_multiplicity
_atom_site_calc_flag
_atom_site_refinement_flags
Cu1 Cu 0.5000 0.0000 0.0000 0.0617(2) Uani 1 2 d S
N1 N 0.5581(3) 0.09744(16) 0.11427(14) 0.0555(5) Uani 1 1 d .
O1W O 0.7801(3) 0.07475(19) -0.05667(16) 0.0721(5) Uani 1 1 d .
O1 O 0.3768(2) 0.11996(14) -0.08026(11) 0.0604(4) Uani 1 1 d .
O2 O 0.1436(2) 0.12672(14) -0.02370(13) 0.0626(5) Uani 1 1 d .
C1 C 0.5357(3) 0.0624(2) 0.19770(17) 0.0563(6) Uani 1 1 d .
H1 H 0.4947 -0.0083 0.2004 0.068 Uiso 1 1 calc R
C2 C 0.5696(3) 0.1243(2) 0.27978(18) 0.0651(7) Uani 1 1 d .
C3 C 0.6306(4) 0.2279(3) 0.2745(2) 0.0791(9) Uani 1 1 d .
H3 H 0.6544 0.2729 0.3279 0.095 Uiso 1 1 calc R
C4 C 0.6565(4) 0.2654(2) 0.1902(3) 0.0848(9) Uani 1 1 d .
H4 H 0.6998 0.3353 0.1866 0.102 Uiso 1 1 calc R
C5 C 0.6177(4) 0.1980(2) 0.1101(2) 0.0705(7) Uani 1 1 d .
H5 H 0.6337 0.2238 0.0528 0.085 Uiso 1 1 calc R
C6 C 0.5409(5) 0.0804(3) 0.3695(2) 0.0928(11) Uani 1 1 d .
H61 H 0.5281 0.1399 0.4102 0.111 Uiso 1 1 calc R
H62 H 0.6383 0.0364 0.4013 0.111 Uiso 1 1 calc R
H63 H 0.4379 0.0366 0.3551 0.111 Uiso 1 1 calc R
C7 C 0.2344(3) 0.15910(15) -0.07567(13) 0.0416(4) Uani 1 1 d .
C8 C 0.1675(2) 0.25284(15) -0.14213(13) 0.0386(4) Uani 1 1 d .
C9 C 0.0894(3) 0.34349(16) -0.11420(14) 0.0427(4) Uani 1 1 d .
C10 C 0.0186(3) 0.42732(19) -0.17489(17) 0.0551(5) Uani 1 1 d .
H10 H -0.0339 0.4864 -0.1535 0.066 Uiso 1 1 calc R
C11 C 0.0277(3) 0.4213(2) -0.26891(17) 0.0607(6) Uani 1 1 d .
H11 H -0.0169 0.4776 -0.3113 0.073 Uiso 1 1 calc R
C12 C 0.1027(3) 0.3321(2) -0.29926(15) 0.0583(6) Uani 1 1 d .
H12 H 0.1067 0.3278 -0.3626 0.070 Uiso 1 1 calc R
C13 C 0.1723(3) 0.24858(18) -0.23698(14) 0.0474(5) Uani 1 1 d .
H13 H 0.2230 0.1889 -0.2588 0.057 Uiso 1 1 calc R
N2 N 0.0870(3) 0.35491(15) -0.01358(14) 0.0564(5) Uani 1 1 d .
O3 O 0.2234(3) 0.34947(19) 0.04647(13) 0.0819(6) Uani 1 1 d .
O4 O -0.0508(4) 0.3709(2) 0.00407(16) 0.0999(9) Uani 1 1 d .
H1W H 0.878(5) 0.112(3) -0.050(3) 0.093(11) Uiso 1 1 d .
H2W H 0.812(6) 0.003(3) -0.040(3) 0.099(13) Uiso 1 1 d .

loop_
_atom_site_aniso_label
_atom_site_aniso_U_11
_atom_site_aniso_U_22
_atom_site_aniso_U_33
_atom_site_aniso_U_23
_atom_site_aniso_U_13
_atom_site_aniso_U_12
Cu1 0.0771(3) 0.0584(3) 0.0410(2) -0.00575(16) 0.00019(19) 0.0331(2)
N1 0.0543(10) 0.0539(10) 0.0518(10) -0.0064(8) 0.0019(8) 0.0150(8)
O1W 0.0605(11) 0.0617(11) 0.0900(14) 0.0134(10) 0.0122(10) 0.0102(9)
O1 0.0704(10) 0.0623(10) 0.0466(8) 0.0035(7) 0.0122(7) 0.0292(8)
O2 0.0687(11) 0.0533(9) 0.0651(10) 0.0191(8) 0.0166(8) -0.0052(8)
C1 0.0513(12) 0.0617(14) 0.0513(12) -0.0109(10) 0.0050(9) 0.0115(10)
C2 0.0540(13) 0.0769(17) 0.0558(13) -0.0200(12) -0.0007(10) 0.0192(12)
C3 0.0733(17) 0.0770(19) 0.0734(18) -0.0301(15) -0.0048(14) 0.0157(14)
C4 0.082(2) 0.0521(14) 0.109(3) -0.0150(16) 0.0055(17) 0.0025(13)
C5 0.0728(16) 0.0577(15) 0.0745(17) -0.0001(13) 0.0078(13) 0.0106(12)
C6 0.091(2) 0.119(3) 0.0640(17) -0.0179(18) 0.0133(15) 0.029(2)
C7 0.0514(11) 0.0344(9) 0.0351(9) -0.0032(7) 0.0042(8) 0.0020(7)
C8 0.0396(9) 0.0388(9) 0.0364(8) 0.0001(7) 0.0080(7) 0.0005(7)
C9 0.0499(11) 0.0397(9) 0.0392(9) 0.0015(8) 0.0127(8) 0.0030(8)
C10 0.0642(13) 0.0449(11) 0.0572(12) 0.0085(10) 0.0175(10) 0.0143(10)
C11 0.0698(15) 0.0586(13) 0.0510(12) 0.0205(10) 0.0107(11) 0.0110(11)
C12 0.0672(14) 0.0702(15) 0.0367(10) 0.0088(10) 0.0124(9) 0.0029(11)
C13 0.0536(11) 0.0519(11) 0.0372(9) -0.0025(8) 0.0131(8) 0.0039(9)
N2 0.0874(14) 0.0400(9) 0.0461(10) -0.0010(7) 0.0254(10) 0.0060(9)
O3 0.1074(16) 0.0894(14) 0.0421(9) -0.0082(9) 0.0076(10) -0.0226(12)
O4 0.1212(19) 0.120(2) 0.0783(14) 0.0110(13) 0.0611(14) 0.0464(16)

loop_
_atom_type_symbol
_atom_type_description
_atom_type_scat_dispersion_real
_atom_type_scat_dispersion_imag
_atom_type_scat_source
Cu Cu 0.3201 1.2651 'International Tables Vol C Tables 4.2.6.8 and 6.1.1.4'
C C 0.0033 0.0016 'International Tables Vol C Tables 4.2.6.8 and 6.1.1.4'
H H 0.0000 0.0000 'International Tables Vol C Tables 4.2.6.8 and 6.1.1.4'
O O 0.0106 0.0060 'International Tables Vol C Tables 4.2.6.8 and 6.1.1.4'
N N 0.0061 0.0033 'International Tables Vol C Tables 4.2.6.8 and 6.1.1.4'

loop_
_geom_angle_atom_site_label_1
_geom_angle_atom_site_label_2
_geom_angle_atom_site_label_3
_geom_angle
_geom_angle_site_symmetry_1
_geom_angle_site_symmetry_3
O1 Cu1 O1 180.00 . 3_655
O1 Cu1 N1 91.02(7) . .
O1 Cu1 N1 88.98(7) 3_655 .
O1 Cu1 N1 88.98(7) . 3_655
O1 Cu1 N1 91.02(7) 3_655 3_655
N1 Cu1 N1 180.00 . 3_655
C5 N1 C1 118.2(2) . .
C5 N1 Cu1 121.62(19) . .
C1 N1 Cu1 120.16(17) . .
H1W O1W H2W 106(4) . .
C7 O1 Cu1 125.03(15) . .
N1 C1 C2 124.3(3) . .
N1 C1 H1 117.9 . .
C2 C1 H1 117.9 . .
C3 C2 C1 116.9(3) . .
C3 C2 C6 121.7(3) . .
C1 C2 C6 121.4(3) . .
C2 C3 C4 120.0(3) . .
C2 C3 H3 120.0 . .
C4 C3 H3 120.0 . .
C3 C4 C5 119.6(3) . .
C3 C4 H4 120.2 . .
C5 C4 H4 120.2 . .
N1 C5 C4 121.0(3) . .
N1 C5 H5 119.5 . .
C4 C5 H5 119.5 . .
C2 C6 H61 109.5 . .
C2 C6 H62 109.5 . .
H61 C6 H62 109.5 . .
C2 C6 H63 109.5 . .
H61 C6 H63 109.5 . .
H62 C6 H63 109.5 . .
O2 C7 O1 126.51(19) . .
O2 C7 C8 117.81(18) . .
O1 C7 C8 115.66(18) . .
C9 C8 C13 116.89(18) . .
C9 C8 C7 122.35(17) . .
C13 C8 C7 120.64(17) . .
C10 C9 C8 123.51(19) . .
C10 C9 N2 117.06(19) . .
C8 C9 N2 119.38(17) . .
C9 C10 C11 118.2(2) . .
C9 C10 H10 120.9 . .
C11 C10 H10 120.9 . .
C12 C11 C10 119.9(2) . .
C12 C11 H11 120.1 . .
C10 C11 H11 120.1 . .
C11 C12 C13 120.9(2) . .
C11 C12 H12 119.6 . .
C13 C12 H12 119.6 . .
C12 C13 C8 120.7(2) . .
C12 C13 H13 119.7 . .
C8 C13 H13 119.7 . .
O4 N2 O3 123.9(2) . .
O4 N2 C9 118.3(2) . .
O3 N2 C9 117.8(2) . .

loop_
_geom_bond_atom_site_label_1
_geom_bond_atom_site_label_2
_geom_bond_distance
_geom_bond_site_symmetry_2
Cu1 O1 1.9707(15) .
Cu1 O1 1.9707(15) 3_655
Cu1 N1 1.9968(19) .
Cu1 N1 1.9968(19) 3_655
N1 C5 1.327(4) .
N1 C1 1.340(3) .
O1W H1W 0.89(4) .
O1W H2W 0.93(4) .
O1 C7 1.254(3) .
O2 C7 1.242(3) .
C1 C2 1.378(3) .
C1 H1 0.9300 .
C2 C3 1.368(5) .
C2 C6 1.480(5) .
C3 C4 1.372(5) .
C3 H3 0.9300 .
C4 C5 1.393(4) .
C4 H4 0.9300 .
C5 H5 0.9300 .
C6 H61 0.9600 .
C6 H62 0.9600 .
C6 H63 0.9600 .
C7 C8 1.504(3) .
C8 C9 1.385(3) .
C8 C13 1.389(3) .
C9 C10 1.374(3) .
C9 N2 1.473(3) .
C10 C11 1.388(3) .
C10 H10 0.9300 .
C11 C12 1.373(4) .
C11 H11 0.9300 .
C12 C13 1.382(3) .
C12 H12 0.9300 .
C13 H13 0.9300 .
N2 O4 1.211(3) .
N2 O3 1.208(3) .
